data_1570551
loop_
_publ_author_name
'Manvell, Anna Schannong'
'Pfleger, Rouven'
'Bonde, Niels Andreas'
'Briganti, Matteo'
'Mattei, Carlo Andrea'
'Nannestad, Theis Brock'
'Weihe, H&#xf8;gni'
'Powell, Annie K.'
'Ollivier, Jacques'
'Bendix, Jesper'
'Perfetti, Mauro'

_publ_section_title
;
 LnDOTA puppeteering: removing the water molecule and imposing tetragonal
 symmetry.
;
_journal_issue 1
_journal_name_full 'Chemical science'
_journal_page_first 113
_journal_page_last 123
_journal_paper_doi 10.1039/d3sc03928e
_journal_volume 15
_journal_year 2023
_chemical_formula_moiety '0.5(C16 H24 N4 O8 Tm), 2(H2 O), C4 H12 N, 0.5(C4 H3 N), 0.5(H2 O2), Cl'
_chemical_formula_sum 'C14 H30.5 Cl N3.5 O7 Tm0.5'
_chemical_formula_weight 479.83
_space_group_crystal_system tetragonal
_space_group_IT_number 100
_space_group_name_Hall 'P 4 -2ab'
_space_group_name_H-M_alt 'P 4 b m'
_atom_sites_solution_hydrogens mixed
_atom_sites_solution_primary dual
_audit_creation_date 2021-02-10
_audit_creation_method
;
Olex2 1.2
(compiled 2018.05.29 svn.r3508 for OlexSys, GUI svn.r5506)
;
_audit_update_record
;
2023-07-14 deposited with the CCDC.	2023-10-27 downloaded from the CCDC.
;
_cell_angle_alpha 90
_cell_angle_beta 90
_cell_angle_gamma 90
_cell_formula_units_Z 4
_cell_length_a 17.3929(6)
_cell_length_b 17.3929(6)
_cell_length_c 6.7672(4)
_cell_measurement_reflns_used 9550
_cell_measurement_temperature 296(2)
_cell_measurement_theta_max 37.58
_cell_measurement_theta_min 2.62
_cell_volume 2047.17(16)
_computing_cell_refinement 'SAINT V8.40A (?, 2016)'
_computing_data_reduction 'SAINT V8.40A (?, 2016)'
_computing_molecular_graphics 'Olex2 (Dolomanov et al., 2009)'
_computing_publication_material 'Olex2 (Dolomanov et al., 2009)'
_computing_structure_refinement 'ShelXL (Sheldrick, 2015)'
_computing_structure_solution 'ShelXT (Sheldrick, 2015)'
_diffrn_ambient_temperature 296.15
_diffrn_measured_fraction_theta_full 0.999
_diffrn_measured_fraction_theta_max 1.000
_diffrn_measurement_device_type 'Bruker APEX-II CCD'
_diffrn_measurement_method '\f and \w scans'
_diffrn_radiation_type MoK\a
_diffrn_radiation_wavelength 0.71073
_diffrn_reflns_av_R_equivalents 0.0584
_diffrn_reflns_av_unetI/netI 0.0386
_diffrn_reflns_Laue_measured_fraction_full 0.999
_diffrn_reflns_Laue_measured_fraction_max 1.000
_diffrn_reflns_limit_h_max 28
_diffrn_reflns_limit_h_min -24
_diffrn_reflns_limit_k_max 28
_diffrn_reflns_limit_k_min -26
_diffrn_reflns_limit_l_max 10
_diffrn_reflns_limit_l_min -10
_diffrn_reflns_number 49189
_diffrn_reflns_point_group_measured_fraction_full 0.996
_diffrn_reflns_point_group_measured_fraction_max 0.985
_diffrn_reflns_theta_full 25.242
_diffrn_reflns_theta_max 34.967
_diffrn_reflns_theta_min 2.342
_diffrn_standards_number 0
_exptl_absorpt_coefficient_mu 2.365
_exptl_absorpt_correction_T_max 0.7474
_exptl_absorpt_correction_T_min 0.5001
_exptl_absorpt_correction_type multi-scan
_exptl_absorpt_process_details
;
SADABS-2016/2 (Bruker,2016/2) was used for absorption correction.
wR2(int) was 0.1543 before and 0.0763 after correction.
The Ratio of minimum to maximum transmission is 0.6691.
The \l/2 correction factor is Not present.
;
_exptl_crystal_colour 'clear whiteish colourless'
_exptl_crystal_colour_lustre clear
_exptl_crystal_colour_modifier whiteish
_exptl_crystal_colour_primary colourless
_exptl_crystal_density_diffrn 1.557
_exptl_crystal_description needle
_exptl_crystal_F_000 986
_refine_diff_density_max 2.262
_refine_diff_density_min -0.577
_refine_diff_density_rms 0.100
_refine_ls_abs_structure_details
;
 Flack x determined using 1427 quotients [(I+)-(I-)]/[(I+)+(I-)]
 (Parsons, Flack and Wagner, Acta Cryst. B69 (2013) 249-259).
;
_refine_ls_abs_structure_Flack 0.017(6)
_refine_ls_extinction_method none
_refine_ls_goodness_of_fit_ref 1.062
_refine_ls_hydrogen_treatment constr
_refine_ls_matrix_type full
_refine_ls_number_parameters 142
_refine_ls_number_reflns 4595
_refine_ls_number_restraints 1
_refine_ls_restrained_S_all 1.061
_refine_ls_R_factor_all 0.0435
_refine_ls_R_factor_gt 0.0255
_refine_ls_shift/su_max 0.000
_refine_ls_shift/su_mean 0.000
_refine_ls_structure_factor_coef Fsqd
_refine_ls_weighting_details 'w=1/[\s^2^(Fo^2^)+(0.0219P)^2^+1.1616P] where P=(Fo^2^+2Fc^2^)/3'
_refine_ls_weighting_scheme calc
_refine_ls_wR_factor_gt 0.0518
_refine_ls_wR_factor_ref 0.0561
_reflns_Friedel_coverage 0.845
_reflns_Friedel_fraction_full 0.992
_reflns_Friedel_fraction_max 0.968
_reflns_number_gt 3616
_reflns_number_total 4595
_reflns_threshold_expression 'I > 2\s(I)'
_cod_data_source_file d3sc03928e2.cif
_cod_data_source_block mo_d8v4762_0m
_cod_depositor_comments 'Adding full bibliography for 1570548--1570554.cif.'
_cod_original_cell_volume 2047.17(19)
_cod_original_formula_sum 'C14 H30.50 Cl N3.50 O7 Tm0.50'
_cod_database_code 1570551
_shelx_shelxl_version_number 2018/3
_shelx_space_group_comment
;
The symmetry employed for this shelxl refinement is uniquely defined
by the following loop, which should always be used as a source of
symmetry information in preference to the above space-group names.
They are only intended as comments.
;
_olex2_refinement_description
;
1. Fixed Uiso
 At 1.2 times of:
  All C(H,H) groups
 At 1.5 times of:
  All C(H,H,H) groups, All O(H) groups, All O(H,H) groups
2. Others
 Fixed Sof: H00G(0.5) H00H(0.5) H00I(0.5) H00P(0.25) H00R(0.25) H00Q(0.25)
 H00M(0.5) H00N(0.5) H00O(0.5) H00U(0.5) C9(0.75)
3.a Free rotating group:
 O005(H00S,H00T), O00K(H00U)
3.b Secondary CH2 refined with riding coordinates:
 C009(H00A,H00B), C00A(H00C,H00D), C00D(H00E,H00F)
3.c Idealised Me refined as rotating group:
 C007(H00G,H00H,H00I), C008(H00J,H00K,H00L), C00B(H00P,H00R,H00Q), C00C(H00M,
 H00N,H00O)
;
_olex2_submission_special_instructions 'No special instructions were received'

loop_
_space_group_symop_operation_xyz
'x, y, z'
'-x, -y, z'
'-y, x, z'
'y, -x, z'
'x+1/2, -y+1/2, z'
'-x+1/2, y+1/2, z'
'-y+1/2, -x+1/2, z'
'y+1/2, x+1/2, z'

loop_
_atom_site_label
_atom_site_type_symbol
_atom_site_fract_x
_atom_site_fract_y
_atom_site_fract_z
_atom_site_U_iso_or_equiv
_atom_site_adp_type
_atom_site_occupancy
_atom_site_site_symmetry_order
_atom_site_calc_flag
_atom_site_refinement_flags_posn
_atom_site_refinement_flags_adp
_atom_site_refinement_flags_occupancy
_atom_site_disorder_assembly
_atom_site_disorder_group
Tm01 Tm 0.500000 0.500000 0.53634(8) 0.00638(5) Uani 1 4 d S T P . .
O003 O 0.72696(12) 0.46754(13) 0.3049(4) 0.0158(4) Uani 1 1 d . . . . .
C004 C 0.67110(18) 0.47230(19) 0.4171(5) 0.0103(5) Uani 1 1 d . . . . .
O005 O 0.82846(19) 0.49800(16) -0.0087(4) 0.0342(8) Uani 1 1 d . . . . .
H00S H 0.790710 0.498235 0.070733 0.051 Uiso 1 1 d G . . . .
H00T H 0.826521 0.541519 -0.065455 0.051 Uiso 1 1 d G . . . .
O006 O 0.60342(11) 0.44773(12) 0.3798(3) 0.0100(4) Uani 1 1 d . . . . .
C007 C 0.7878(2) 0.2878(2) 1.1126(7) 0.0201(9) Uani 1 2 d S T P . .
H00G H 0.762452 0.271224 0.993909 0.030 Uiso 0.5 1 calc GR . . A -1
H00H H 0.841005 0.273339 1.107376 0.030 Uiso 0.5 1 calc GR . . A -1
H00I H 0.783733 0.342626 1.124276 0.030 Uiso 0.5 1 calc GR . . A -1
C008 C 0.66576(17) 0.26427(17) 1.2804(5) 0.0167(6) Uani 1 1 d . . . . .
H00J H 0.655760 0.318546 1.281017 0.025 Uiso 1 1 calc GR . . . .
H00K H 0.642211 0.241035 1.394001 0.025 Uiso 1 1 calc GR . . . .
H00L H 0.644832 0.241888 1.162452 0.025 Uiso 1 1 calc GR . . . .
C009 C 0.55322(16) 0.38409(16) 0.9141(4) 0.0099(5) Uani 1 1 d . . . . .
H00A H 0.561764 0.332515 0.963974 0.012 Uiso 1 1 calc R . . . .
H00B H 0.534147 0.415431 1.022006 0.012 Uiso 1 1 calc R . . . .
C00A C 0.62850(16) 0.41704(16) 0.8397(4) 0.0101(5) Uani 1 1 d . . . . .
H00C H 0.664803 0.419776 0.948288 0.012 Uiso 1 1 calc R . . . .
H00D H 0.649770 0.383028 0.740141 0.012 Uiso 1 1 calc R . . . .
C00B C 1.000000 0.500000 -0.2978(18) 0.052(3) Uani 1 4 d S T P . .
H00P H 1.024676 0.454185 -0.250514 0.077 Uiso 0.25 1 calc GR . . B -1
H00R H 0.947984 0.501537 -0.250515 0.077 Uiso 0.25 1 calc GR . . B -1
H00Q H 1.027339 0.544278 -0.250514 0.077 Uiso 0.25 1 calc GR . . B -1
C00C C 0.7837(2) 0.2837(2) 1.4712(7) 0.0178(9) Uani 1 2 d S T P . .
H00M H 0.837916 0.273319 1.475971 0.027 Uiso 0.5 1 calc GR . . C -1
H00N H 0.759099 0.260863 1.583692 0.027 Uiso 0.5 1 calc GR . . C -1
H00O H 0.775482 0.338315 1.472947 0.027 Uiso 0.5 1 calc GR . . C -1
C00D C 0.68316(17) 0.51013(17) 0.6176(5) 0.0102(5) Uani 1 1 d . . . . .
H00E H 0.730303 0.490824 0.675892 0.012 Uiso 1 1 calc R . . . .
H00F H 0.688753 0.565183 0.599697 0.012 Uiso 1 1 calc R . . . .
N00F N 0.61831(14) 0.49500(13) 0.7537(3) 0.0091(4) Uani 1 1 d . . . . .
N00H N 0.75074(14) 0.25074(14) 1.2865(6) 0.0148(6) Uani 1 2 d S T P . .
O00K O 0.8685(2) 0.3685(2) -0.2231(9) 0.0514(13) Uani 1 2 d S T P . .
H00U H 0.860716 0.409367 -0.164128 0.077 Uiso 0.5 1 d G . . . .
N00L N 1.000000 0.500000 -0.5228(12) 0.0287(14) Uani 1 4 d S T P . .
Cl1 Cl 0.83675(5) 0.66325(5) -0.20944(19) 0.0228(2) Uani 1 2 d S T P . .
C9 C 0.9252(7) 0.5001(10) -0.5860(19) 0.249(17) Uani 0.75 1 d . . . . .

loop_
_atom_site_aniso_label
_atom_site_aniso_U_11
_atom_site_aniso_U_22
_atom_site_aniso_U_33
_atom_site_aniso_U_23
_atom_site_aniso_U_13
_atom_site_aniso_U_12
Tm01 0.00691(5) 0.00691(5) 0.00533(7) 0.000 0.000 0.000
O003 0.0128(10) 0.0187(11) 0.0158(10) -0.0010(9) 0.0049(9) 0.0012(8)
C004 0.0124(13) 0.0094(14) 0.0091(13) -0.0001(10) 0.0003(10) 0.0021(11)
O005 0.0351(15) 0.0321(14) 0.035(2) 0.0125(13) 0.0179(12) 0.0106(15)
O006 0.0098(9) 0.0106(9) 0.0095(9) -0.0011(7) 0.0009(7) 0.0010(7)
C007 0.0222(14) 0.0222(14) 0.016(2) 0.0020(13) 0.0020(13) 0.0027(19)
C008 0.0146(13) 0.0184(14) 0.0170(14) -0.0023(12) -0.0017(12) 0.0087(11)
C009 0.0107(12) 0.0122(12) 0.0068(11) 0.0024(9) -0.0019(10) -0.0008(9)
C00A 0.0109(12) 0.0093(12) 0.0101(12) 0.0007(9) -0.0008(9) 0.0006(10)
C00B 0.066(5) 0.066(5) 0.023(5) 0.000 0.000 0.006(5)
C00C 0.0195(13) 0.0195(13) 0.0145(18) -0.0043(12) -0.0043(12) 0.0056(18)
C00D 0.0069(12) 0.0131(15) 0.0107(12) -0.0001(10) 0.0008(10) -0.0014(9)
N00F 0.0098(9) 0.0095(10) 0.0080(9) -0.0003(9) 0.0000(7) -0.0004(9)
N00H 0.0158(10) 0.0158(10) 0.0126(15) -0.0045(14) -0.0045(14) 0.0076(12)
O00K 0.057(2) 0.057(2) 0.039(3) -0.0047(18) -0.0047(18) -0.015(3)
N00L 0.030(2) 0.030(2) 0.026(4) 0.000 0.000 0.004(3)
Cl1 0.0266(3) 0.0266(3) 0.0153(5) 0.0007(3) -0.0007(3) -0.0047(5)
C9 0.042(6) 0.63(5) 0.078(8) 0.100(14) -0.031(6) -0.072(12)

loop_
_atom_type_symbol
_atom_type_description
_atom_type_scat_dispersion_real
_atom_type_scat_dispersion_imag
_atom_type_scat_source
C C 0.0033 0.0016 'International Tables Vol C Tables 4.2.6.8 and 6.1.1.4'
H H 0.0000 0.0000 'International Tables Vol C Tables 4.2.6.8 and 6.1.1.4'
Cl Cl 0.1484 0.1585 'International Tables Vol C Tables 4.2.6.8 and 6.1.1.4'
N N 0.0061 0.0033 'International Tables Vol C Tables 4.2.6.8 and 6.1.1.4'
O O 0.0106 0.0060 'International Tables Vol C Tables 4.2.6.8 and 6.1.1.4'
Tm Tm -0.3139 5.2483 'International Tables Vol C Tables 4.2.6.8 and 6.1.1.4'

loop_
_geom_angle_atom_site_label_1
_geom_angle_atom_site_label_2
_geom_angle_atom_site_label_3
_geom_angle
_geom_angle_site_symmetry_1
_geom_angle_site_symmetry_3
_geom_angle_publ_flag
O006 Tm01 O006 77.50(5) . 4_565 ?
O006 Tm01 O006 77.50(5) 4_565 2_665 ?
O006 Tm01 O006 124.55(11) . 2_665 ?
O006 Tm01 O006 124.55(11) 4_565 3_655 ?
O006 Tm01 O006 77.50(5) . 3_655 ?
O006 Tm01 O006 77.50(5) 2_665 3_655 ?
O006 Tm01 N00F 157.89(7) . 2_665 ?
O006 Tm01 N00F 157.89(7) 3_655 4_565 ?
O006 Tm01 N00F 67.31(8) 3_655 3_655 ?
O006 Tm01 N00F 157.89(7) 4_565 3_655 ?
O006 Tm01 N00F 124.60(7) 3_655 2_665 ?
O006 Tm01 N00F 88.45(7) 2_665 3_655 ?
O006 Tm01 N00F 124.60(7) . 3_655 ?
O006 Tm01 N00F 124.60(7) 2_665 4_565 ?
O006 Tm01 N00F 67.31(8) . . ?
O006 Tm01 N00F 88.45(8) 3_655 . ?
O006 Tm01 N00F 157.89(7) 2_665 . ?
O006 Tm01 N00F 124.60(7) 4_565 . ?
O006 Tm01 N00F 88.44(7) . 4_565 ?
O006 Tm01 N00F 88.45(8) 4_565 2_665 ?
O006 Tm01 N00F 67.31(8) 4_565 4_565 ?
O006 Tm01 N00F 67.31(8) 2_665 2_665 ?
N00F Tm01 N00F 70.26(6) 4_565 2_665 ?
N00F Tm01 N00F 108.94(11) 3_655 4_565 ?
N00F Tm01 N00F 70.27(6) 3_655 . ?
N00F Tm01 N00F 70.26(5) 3_655 2_665 ?
N00F Tm01 N00F 70.26(6) 4_565 . ?
N00F Tm01 N00F 108.94(11) 2_665 . ?
O003 C004 O006 125.5(3) . . ?
O003 C004 C00D 117.9(3) . . ?
O006 C004 C00D 116.6(3) . . ?
C004 O006 Tm01 120.16(19) . . ?
N00F C009 C00A 110.9(2) 4_565 . ?
N00F C00A C009 111.8(2) . . ?
N00F C00D C004 111.9(2) . . ?
C009 N00F Tm01 112.24(16) 3_655 . ?
C009 N00F C00A 109.8(2) 3_655 . ?
C00A N00F Tm01 110.85(16) . . ?
C00D N00F Tm01 104.60(17) . . ?
C00D N00F C009 110.8(2) . 3_655 ?
C00D N00F C00A 108.4(2) . . ?
C007 N00H C008 109.7(2) . . ?
C007 N00H C008 109.7(2) . 8_545 ?
C007 N00H C00C 109.3(3) . . ?
C008 N00H C008 108.0(3) . 8_545 ?
C00C N00H C008 110.0(2) . 8_545 ?
C00C N00H C008 110.0(2) . . ?
C9 N00L C00B 108.2(7) 7_665 . ?
C9 N00L C00B 108.2(7) 8_545 . ?
C9 N00L C00B 108.2(7) . . ?
C9 N00L C00B 108.2(7) 2_765 . ?
C9 N00L C9 143.6(14) 2_765 . ?
C9 N00L C9 84.3(13) 7_665 . ?
C9 N00L C9 84.5(15) 8_545 . ?
C9 N00L C9 84.3(13) 8_545 2_765 ?
C9 N00L C9 84.5(15) 7_665 2_765 ?
C9 N00L C9 143.6(14) 8_545 7_665 ?
N00L C9 C9 47.9(7) . 7_665 ?
N00L C9 C9 47.7(8) . 8_545 ?
C9 C9 C9 89.999(3) 7_665 8_545 ?

loop_
_geom_bond_atom_site_label_1
_geom_bond_atom_site_label_2
_geom_bond_distance
_geom_bond_site_symmetry_2
_geom_bond_publ_flag
Tm01 O006 2.277(2) . ?
Tm01 O006 2.277(2) 4_565 ?
Tm01 O006 2.277(2) 2_665 ?
Tm01 O006 2.277(2) 3_655 ?
Tm01 N00F 2.531(2) 3_655 ?
Tm01 N00F 2.531(2) 4_565 ?
Tm01 N00F 2.531(2) 2_665 ?
Tm01 N00F 2.531(2) . ?
O003 C004 1.236(4) . ?
C004 O006 1.278(4) . ?
C004 C00D 1.522(5) . ?
C007 N00H 1.488(6) . ?
C008 N00H 1.497(4) . ?
C009 C00A 1.515(4) . ?
C009 N00F 1.485(4) 4_565 ?
C00A N00F 1.486(4) . ?
C00B N00L 1.523(18) . ?
C00C N00H 1.491(6) . ?
C00D N00F 1.480(4) . ?
N00L C9 1.369(12) 8_545 ?
N00L C9 1.369(12) 2_765 ?
N00L C9 1.369(12) . ?
N00L C9 1.369(12) 7_665 ?
C9 C9 1.84(3) 7_665 ?
C9 C9 1.84(3) 8_545 ?
